data_7044355
loop_
_publ_author_name
'Hohloch, Stephan'
'Garner, Mary E.'
'Parker, Bernard F.'
'Arnold, John'

_publ_section_title
;
 New supporting ligands in actinide chemistry: tetramethyltetraazaannulene
 complexes with thorium and uranium
;
_journal_name_full 'Dalton Trans.'
_journal_paper_doi 10.1039/C7DT02682J
_journal_year 2017
_chemical_formula_sum 'C30 H38 Cl2 N4 O2 Th'
_chemical_formula_weight 789.58
_chemical_properties_physical 'Air-sensitive, Moisture-sensitive'
_space_group_crystal_system orthorhombic
_space_group_IT_number 19
_space_group_name_Hall 'P 2ac 2ab'
_space_group_name_H-M_alt 'P 21 21 21'
_symmetry_space_group_name_Hall 'P 2ac 2ab'
_symmetry_space_group_name_H-M 'P 21 21 21'
_atom_sites_solution_hydrogens geom
_audit_creation_method SHELXL-2014/7
_audit_update_record
;
2015-07-12 deposited with the CCDC.
2017-09-14 downloaded from the CCDC.
;
_cell_angle_alpha 90
_cell_angle_beta 90
_cell_angle_gamma 90
_cell_formula_units_Z 4
_cell_length_a 9.1064(3)
_cell_length_b 12.5806(4)
_cell_length_c 26.4577(9)
_cell_measurement_reflns_used 5493
_cell_measurement_temperature 103(2)
_cell_measurement_theta_max 25.446
_cell_measurement_theta_min 1.539
_cell_volume 3031.10(17)
_computing_cell_refinement 'Bruker ApexII suite, 2008'
_computing_data_collection 'Bruker ApexII suite, 2008'
_computing_data_reduction 'Bruker ApexII suite, 2008'
_computing_structure_refinement 'SHELXL-2014/7 (Sheldrick, 2014)'
_diffrn_ambient_temperature 103(2)
_diffrn_measured_fraction_theta_full 1.000
_diffrn_measured_fraction_theta_max 0.996
_diffrn_measurement_device_type 'Bruker Quazar'
_diffrn_measurement_method 'omega phi scans'
_diffrn_radiation_type MoK\a
_diffrn_radiation_wavelength 0.71073
_diffrn_reflns_av_R_equivalents 0.0669
_diffrn_reflns_av_unetI/netI 0.0329
_diffrn_reflns_Laue_measured_fraction_full 1.000
_diffrn_reflns_Laue_measured_fraction_max 0.996
_diffrn_reflns_limit_h_max 10
_diffrn_reflns_limit_h_min -10
_diffrn_reflns_limit_k_max 15
_diffrn_reflns_limit_k_min -15
_diffrn_reflns_limit_l_max 31
_diffrn_reflns_limit_l_min -31
_diffrn_reflns_number 51711
_diffrn_reflns_point_group_measured_fraction_full 1.000
_diffrn_reflns_point_group_measured_fraction_max 0.996
_diffrn_reflns_theta_full 25.242
_diffrn_reflns_theta_max 25.446
_diffrn_reflns_theta_min 1.539
_exptl_absorpt_coefficient_mu 5.129
_exptl_absorpt_correction_T_max 0.483
_exptl_absorpt_correction_T_min 0.346
_exptl_absorpt_correction_type multi-scan
_exptl_absorpt_process_details 'Blessing, 1995'
_exptl_crystal_colour yellow
_exptl_crystal_density_diffrn 1.730
_exptl_crystal_description needle
_exptl_crystal_F_000 1544
_exptl_crystal_size_max 0.400
_exptl_crystal_size_mid 0.020
_exptl_crystal_size_min 0.020
_refine_diff_density_max 1.086
_refine_diff_density_min -0.751
_refine_diff_density_rms 0.091
_refine_ls_abs_structure_details
;
 Refined as an inversion twin.
;
_refine_ls_abs_structure_Flack 0.394(7)
_refine_ls_extinction_method none
_refine_ls_goodness_of_fit_ref 1.080
_refine_ls_hydrogen_treatment constr
_refine_ls_matrix_type full
_refine_ls_number_parameters 353
_refine_ls_number_reflns 5579
_refine_ls_number_restraints 0
_refine_ls_restrained_S_all 1.080
_refine_ls_R_factor_all 0.0203
_refine_ls_R_factor_gt 0.0198
_refine_ls_shift/su_max 0.001
_refine_ls_shift/su_mean 0.000
_refine_ls_structure_factor_coef Fsqd
_refine_ls_weighting_details 'w=1/[\s^2^(Fo^2^)+(0.0170P)^2^+2.7160P] where P=(Fo^2^+2Fc^2^)/3'
_refine_ls_weighting_scheme calc
_refine_ls_wR_factor_gt 0.0473
_refine_ls_wR_factor_ref 0.0476
_reflns_Friedel_coverage 0.762
_reflns_Friedel_fraction_full 1.000
_reflns_Friedel_fraction_max 0.996
_reflns_number_gt 5493
_reflns_number_total 5579
_reflns_threshold_expression 'I > 2\s(I)'
_cod_data_source_file c7dt02682j2.cif
_cod_data_source_block shelx
_cod_database_code 7044355
_shelx_shelxl_version_number 2014/7
_shelx_space_group_comment
;
The symmetry employed for this shelxl refinement is uniquely defined
by the following loop, which should always be used as a source of
symmetry information in preference to the above space-group names.
They are only intended as comments.
;
_shelx_estimated_absorpt_t_min 0.233
_shelx_estimated_absorpt_t_max 0.904

loop_
_space_group_symop_operation_xyz
'x, y, z'
'-x+1/2, -y, z+1/2'
'x+1/2, -y+1/2, -z'
'-x, y+1/2, -z+1/2'

loop_
_atom_site_label
_atom_site_type_symbol
_atom_site_fract_x
_atom_site_fract_y
_atom_site_fract_z
_atom_site_U_iso_or_equiv
_atom_site_adp_type
_atom_site_occupancy
_atom_site_site_symmetry_order
_atom_site_calc_flag
_atom_site_refinement_flags_posn
_atom_site_refinement_flags_adp
Th1 Th 0.11311(2) 0.01376(2) 0.62998(2) 0.00923(6) Uani 1 1 d . .
Cl1 Cl -0.10320(17) 0.12463(10) 0.57980(5) 0.0165(3) Uani 1 1 d . .
Cl2 Cl -0.00193(15) 0.07094(11) 0.72251(5) 0.0159(3) Uani 1 1 d . .
O100 O -0.1141(5) -0.1099(3) 0.64129(12) 0.0152(8) Uani 1 1 d . .
O200 O 0.1909(4) 0.2098(3) 0.63856(14) 0.0151(9) Uani 1 1 d . .
N21 N 0.3619(4) 0.0214(3) 0.66666(14) 0.0096(9) Uani 1 1 d . .
N10 N 0.1243(5) -0.1190(3) 0.56093(16) 0.0132(10) Uani 1 1 d . .
C10 C 0.1108(7) -0.0541(4) 0.51699(18) 0.0120(10) Uani 1 1 d . .
N11 N 0.2868(5) 0.0544(4) 0.56099(16) 0.0111(10) Uani 1 1 d . .
C14 C -0.0065(6) 0.0076(5) 0.4408(2) 0.0184(12) Uani 1 1 d . .
H14 H -0.0765 -0.0030 0.4146 0.022 Uiso 1 1 calc R U
C11 C 0.1989(6) 0.0393(4) 0.5171(2) 0.0123(12) Uani 1 1 d . .
N20 N 0.2081(5) -0.1556(4) 0.66454(17) 0.0122(10) Uani 1 1 d . .
C13 C 0.0821(7) 0.0979(5) 0.4404(2) 0.0188(13) Uani 1 1 d . .
H13 H 0.0738 0.1483 0.4139 0.023 Uiso 1 1 calc R U
C15 C 0.0070(6) -0.0663(5) 0.4787(2) 0.0166(13) Uani 1 1 d . .
H15 H -0.0555 -0.1268 0.4789 0.020 Uiso 1 1 calc R U
C12 C 0.1813(6) 0.1135(4) 0.4786(2) 0.0159(12) Uani 1 1 d . .
H12 H 0.2392 0.1763 0.4789 0.019 Uiso 1 1 calc R U
C25 C 0.3826(6) 0.0138(4) 0.76080(18) 0.0142(11) Uani 1 1 d . .
H25 H 0.4376 0.0779 0.7621 0.017 Uiso 1 1 calc R U
C20 C 0.3424(6) -0.0282(4) 0.71419(19) 0.0107(11) Uani 1 1 d . .
C22 C 0.2186(6) -0.1733(5) 0.7585(2) 0.0154(12) Uani 1 1 d . .
H22 H 0.1598 -0.2356 0.7577 0.018 Uiso 1 1 calc R U
C21 C 0.2602(6) -0.1241(4) 0.71308(19) 0.0117(12) Uani 1 1 d . .
C23 C 0.2630(7) -0.1311(5) 0.8042(2) 0.0188(13) Uani 1 1 d . .
H23 H 0.2386 -0.1664 0.8349 0.023 Uiso 1 1 calc R U
C203 C 0.1883(7) 0.2880(4) 0.5980(2) 0.0163(13) Uani 1 1 d . .
H20A H 0.1206 0.2660 0.5706 0.020 Uiso 1 1 calc R U
H20B H 0.2876 0.2989 0.5837 0.020 Uiso 1 1 calc R U
C202 C 0.1336(7) 0.3874(4) 0.6242(2) 0.0256(14) Uani 1 1 d . .
H20C H 0.1661 0.4522 0.6062 0.031 Uiso 1 1 calc R U
H20D H 0.0251 0.3876 0.6267 0.031 Uiso 1 1 calc R U
C24 C 0.3433(6) -0.0370(4) 0.8054(2) 0.0177(13) Uani 1 1 d . .
H24 H 0.3715 -0.0073 0.8370 0.021 Uiso 1 1 calc R U
C103 C -0.2185(7) -0.1396(5) 0.6023(2) 0.0242(14) Uani 1 1 d . .
H10A H -0.1687 -0.1811 0.5755 0.029 Uiso 1 1 calc R U
H10B H -0.2616 -0.0752 0.5867 0.029 Uiso 1 1 calc R U
C100 C -0.1366(7) -0.1791(5) 0.6843(2) 0.0245(15) Uani 1 1 d . .
H10C H -0.1201 -0.1401 0.7163 0.029 Uiso 1 1 calc R U
H10D H -0.0686 -0.2404 0.6829 0.029 Uiso 1 1 calc R U
C200 C 0.2390(7) 0.2654(5) 0.6838(2) 0.0222(14) Uani 1 1 d . .
H20E H 0.3460 0.2560 0.6888 0.027 Uiso 1 1 calc R U
H20F H 0.1871 0.2378 0.7139 0.027 Uiso 1 1 calc R U
C101 C -0.2938(8) -0.2158(6) 0.6805(2) 0.0314(17) Uani 1 1 d . .
H10E H -0.3029 -0.2909 0.6912 0.038 Uiso 1 1 calc R U
H10F H -0.3583 -0.1715 0.7020 0.038 Uiso 1 1 calc R U
C102 C -0.3341(9) -0.2037(7) 0.6258(3) 0.056(3) Uani 1 1 d . .
H10G H -0.3403 -0.2742 0.6094 0.067 Uiso 1 1 calc R U
H10H H -0.4303 -0.1679 0.6225 0.067 Uiso 1 1 calc R U
C201 C 0.2030(12) 0.3801(5) 0.6757(3) 0.050(2) Uani 1 1 d . .
H20G H 0.2933 0.4239 0.6772 0.060 Uiso 1 1 calc R U
H20H H 0.1341 0.4054 0.7020 0.060 Uiso 1 1 calc R U
C35 C 0.6161(7) 0.0791(4) 0.6868(2) 0.0191(12) Uani 1 1 d . .
H35A H 0.6959 0.1157 0.6690 0.029 Uiso 1 1 calc R U
H35B H 0.5879 0.1202 0.7167 0.029 Uiso 1 1 calc R U
H35C H 0.6494 0.0083 0.6972 0.029 Uiso 1 1 calc R U
C30 C 0.1123(8) -0.2844(4) 0.5094(2) 0.0224(13) Uani 1 1 d . .
H30A H 0.1227 -0.3609 0.5154 0.034 Uiso 1 1 calc R U
H30B H 0.0141 -0.2697 0.4959 0.034 Uiso 1 1 calc R U
H30C H 0.1866 -0.2612 0.4850 0.034 Uiso 1 1 calc R U
C34 C 0.4865(6) 0.0684(4) 0.6522(2) 0.0118(12) Uani 1 1 d . .
C33 C 0.5093(6) 0.1052(4) 0.6026(2) 0.0137(12) Uani 1 1 d . .
H33 H 0.5964 0.1454 0.5977 0.016 Uiso 1 1 calc R U
C29 C 0.1328(6) -0.2251(4) 0.5583(2) 0.0160(12) Uani 1 1 d . .
C27 C 0.2210(6) -0.2551(4) 0.6481(2) 0.0130(12) Uani 1 1 d . .
C28 C 0.1720(7) -0.2867(4) 0.6006(2) 0.0167(13) Uani 1 1 d . .
H28 H 0.1638 -0.3614 0.5959 0.020 Uiso 1 1 calc R U
C26 C 0.2925(7) -0.3388(4) 0.6796(2) 0.0194(13) Uani 1 1 d . .
H26A H 0.2916 -0.4065 0.6613 0.029 Uiso 1 1 calc R U
H26B H 0.3941 -0.3182 0.6868 0.029 Uiso 1 1 calc R U
H26C H 0.2386 -0.3467 0.7115 0.029 Uiso 1 1 calc R U
C32 C 0.4223(6) 0.0912(4) 0.5593(2) 0.0137(12) Uani 1 1 d . .
C31 C 0.5003(6) 0.1139(5) 0.5100(2) 0.0182(13) Uani 1 1 d . .
H31A H 0.5994 0.1405 0.5170 0.027 Uiso 1 1 calc R U
H31B H 0.5068 0.0484 0.4901 0.027 Uiso 1 1 calc R U
H31C H 0.4452 0.1675 0.4909 0.027 Uiso 1 1 calc R U

loop_
_atom_site_aniso_label
_atom_site_aniso_U_11
_atom_site_aniso_U_22
_atom_site_aniso_U_33
_atom_site_aniso_U_23
_atom_site_aniso_U_13
_atom_site_aniso_U_12
Th1 0.00879(10) 0.00923(9) 0.00968(9) 0.00023(7) -0.00002(7) -0.00031(7)
Cl1 0.0121(7) 0.0199(7) 0.0176(7) 0.0044(5) -0.0010(6) 0.0010(6)
Cl2 0.0157(7) 0.0188(7) 0.0132(7) -0.0023(6) 0.0020(5) 0.0021(6)
O100 0.019(2) 0.0197(19) 0.0067(18) 0.0009(14) -0.0027(17) -0.0068(18)
O200 0.018(2) 0.0121(19) 0.015(2) 0.0015(16) -0.0032(17) -0.0005(15)
N21 0.013(2) 0.006(2) 0.010(2) -0.0032(16) 0.0010(17) 0.0025(19)
N10 0.013(3) 0.016(2) 0.010(2) -0.0008(17) 0.000(2) -0.001(2)
C10 0.013(3) 0.012(2) 0.011(2) -0.0015(19) 0.003(2) 0.001(3)
N11 0.010(2) 0.011(2) 0.013(2) -0.0030(18) 0.0002(18) -0.0004(19)
C14 0.017(3) 0.024(3) 0.014(3) -0.003(3) -0.003(2) 0.000(3)
C11 0.006(3) 0.020(3) 0.011(3) -0.002(2) 0.001(2) 0.001(2)
N20 0.013(3) 0.012(2) 0.012(2) -0.0018(19) 0.0000(19) -0.0033(19)
C13 0.022(4) 0.022(3) 0.012(3) 0.006(2) 0.000(2) 0.002(3)
C15 0.016(3) 0.018(3) 0.015(3) -0.003(2) 0.001(2) -0.002(2)
C12 0.016(3) 0.014(3) 0.018(3) 0.002(2) 0.005(2) 0.000(2)
C25 0.014(3) 0.013(3) 0.015(3) 0.000(2) -0.002(2) 0.002(3)
C20 0.008(3) 0.010(3) 0.014(3) 0.000(2) 0.000(2) 0.002(2)
C22 0.012(3) 0.015(3) 0.019(3) 0.002(2) 0.003(2) -0.001(2)
C21 0.015(3) 0.011(3) 0.009(3) 0.000(2) -0.003(2) 0.002(2)
C23 0.023(3) 0.021(3) 0.012(3) 0.003(2) 0.000(3) 0.006(3)
C203 0.021(3) 0.013(3) 0.015(3) 0.004(2) -0.002(2) -0.004(2)
C202 0.029(4) 0.012(3) 0.036(4) 0.007(2) 0.006(3) 0.005(2)
C24 0.020(3) 0.020(3) 0.013(3) -0.003(2) -0.006(2) 0.004(2)
C103 0.018(3) 0.038(4) 0.017(3) -0.001(3) -0.003(3) -0.008(3)
C100 0.023(4) 0.030(3) 0.021(3) 0.012(3) 0.001(3) -0.011(3)
C200 0.030(4) 0.014(3) 0.023(3) -0.005(3) -0.005(3) -0.005(3)
C101 0.032(4) 0.036(4) 0.026(4) 0.005(3) 0.003(3) -0.018(3)
C102 0.052(5) 0.087(6) 0.029(4) 0.019(4) -0.013(4) -0.049(5)
C201 0.102(7) 0.015(4) 0.033(4) -0.005(3) 0.002(4) 0.010(4)
C35 0.013(3) 0.024(3) 0.020(3) 0.002(2) -0.001(3) -0.003(3)
C30 0.031(3) 0.014(3) 0.023(3) -0.002(2) 0.000(3) 0.004(3)
C34 0.009(3) 0.008(3) 0.018(3) -0.001(2) 0.000(2) 0.002(2)
C33 0.012(3) 0.013(3) 0.016(3) 0.005(2) 0.000(2) -0.002(2)
C29 0.014(3) 0.018(3) 0.016(3) -0.003(2) 0.003(2) -0.001(3)
C27 0.011(3) 0.011(3) 0.017(3) 0.001(2) 0.006(2) 0.000(2)
C28 0.019(3) 0.008(3) 0.023(3) 0.000(2) 0.001(3) -0.001(2)
C26 0.028(4) 0.011(3) 0.019(3) 0.001(2) 0.002(3) 0.006(3)
C32 0.018(3) 0.009(3) 0.013(3) 0.003(2) 0.006(2) 0.003(2)
C31 0.012(3) 0.027(3) 0.016(3) 0.003(3) 0.002(2) -0.001(2)

loop_
_atom_type_symbol
_atom_type_description
_atom_type_scat_dispersion_real
_atom_type_scat_dispersion_imag
_atom_type_scat_source
C C 0.0033 0.0016 'International Tables Vol C Tables 4.2.6.8 and 6.1.1.4'
H H 0.0000 0.0000 'International Tables Vol C Tables 4.2.6.8 and 6.1.1.4'
N N 0.0061 0.0033 'International Tables Vol C Tables 4.2.6.8 and 6.1.1.4'
O O 0.0106 0.0060 'International Tables Vol C Tables 4.2.6.8 and 6.1.1.4'
Cl Cl 0.1484 0.1585 'International Tables Vol C Tables 4.2.6.8 and 6.1.1.4'
Th Th -7.2400 8.8979 'International Tables Vol C Tables 4.2.6.8 and 6.1.1.4'

loop_
_geom_angle_atom_site_label_1
_geom_angle_atom_site_label_2
_geom_angle_atom_site_label_3
_geom_angle
N21 Th1 N11 72.20(14)
N21 Th1 N20 64.33(14)
N11 Th1 N20 103.15(15)
N21 Th1 N10 106.18(14)
N11 Th1 N10 64.41(15)
N20 Th1 N10 71.20(14)
N21 Th1 O200 71.07(13)
N11 Th1 O200 71.98(13)
N20 Th1 O200 134.07(14)
N10 Th1 O200 134.36(13)
N21 Th1 O100 135.01(12)
N11 Th1 O100 135.82(13)
N20 Th1 O100 73.81(14)
N10 Th1 O100 73.42(13)
O200 Th1 O100 141.25(12)
N21 Th1 Cl1 145.77(10)
N11 Th1 Cl1 89.82(11)
N20 Th1 Cl1 149.77(11)
N10 Th1 Cl1 90.87(11)
O200 Th1 Cl1 75.78(9)
O100 Th1 Cl1 77.88(9)
N21 Th1 Cl2 89.40(9)
N11 Th1 Cl2 147.73(11)
N20 Th1 Cl2 91.68(11)
N10 Th1 Cl2 147.77(11)
O200 Th1 Cl2 77.09(9)
O100 Th1 Cl2 75.66(8)
Cl1 Th1 Cl2 91.39(4)
N21 Th1 C20 26.46(13)
N11 Th1 C20 97.76(14)
N20 Th1 C20 49.62(14)
N10 Th1 C20 112.81(14)
O200 Th1 C20 85.09(13)
O100 Th1 C20 110.54(12)
Cl1 Th1 C20 156.15(10)
Cl2 Th1 C20 70.26(10)
N21 Th1 C11 98.25(13)
N11 Th1 C11 26.61(14)
N20 Th1 C11 110.89(15)
N10 Th1 C11 49.44(14)
O200 Th1 C11 85.21(13)
O100 Th1 C11 111.84(12)
Cl1 Th1 C11 70.35(10)
Cl2 Th1 C11 157.32(11)
C20 Th1 C11 122.67(13)
N21 Th1 C21 49.20(14)
N11 Th1 C21 111.27(14)
N20 Th1 C21 26.66(14)
N10 Th1 C21 97.34(14)
O200 Th1 C21 110.73(13)
O100 Th1 C21 85.85(13)
Cl1 Th1 C21 158.89(11)
Cl2 Th1 C21 71.40(10)
C20 Th1 C21 26.48(14)
C11 Th1 C21 129.10(14)
N21 Th1 C10 113.27(14)
N11 Th1 C10 49.47(15)
N20 Th1 C10 96.97(14)
N10 Th1 C10 26.64(13)
O200 Th1 C10 110.44(13)
O100 Th1 C10 86.63(13)
Cl1 Th1 C10 70.77(11)
Cl2 Th1 C10 157.29(12)
C20 Th1 C10 130.47(14)
C11 Th1 C10 26.46(14)
C21 Th1 C10 122.04(14)
C100 O100 C103 108.1(4)
C100 O100 Th1 124.2(3)
C103 O100 Th1 126.3(3)
C200 O200 C203 106.6(4)
C200 O200 Th1 128.0(3)
C203 O200 Th1 125.3(3)
C34 N21 C20 123.7(4)
C34 N21 Th1 133.3(3)
C20 N21 Th1 102.6(3)
C29 N10 C10 122.3(4)
C29 N10 Th1 135.5(3)
C10 N10 Th1 102.2(3)
C15 C10 C11 118.4(5)
C15 C10 N10 125.9(5)
C11 C10 N10 115.0(4)
C15 C10 Th1 137.2(4)
C11 C10 Th1 76.5(3)
N10 C10 Th1 51.2(2)
C32 N11 C11 123.1(5)
C32 N11 Th1 134.2(4)
C11 N11 Th1 102.4(3)
C15 C14 C13 120.3(5)
C15 C14 H14 119.8
C13 C14 H14 119.8
C12 C11 C10 119.2(5)
C12 C11 N11 124.9(5)
C10 C11 N11 115.5(5)
C12 C11 Th1 138.2(4)
C10 C11 Th1 77.0(3)
N11 C11 Th1 51.0(2)
C27 N20 C21 121.7(5)
C27 N20 Th1 136.1(4)
C21 N20 Th1 102.2(3)
C12 C13 C14 119.6(5)
C12 C13 H13 120.2
C14 C13 H13 120.2
C14 C15 C10 121.1(5)
C14 C15 H15 119.5
C10 C15 H15 119.5
C13 C12 C11 121.3(5)
C13 C12 H12 119.3
C11 C12 H12 119.3
C24 C25 C20 120.8(5)
C24 C25 H25 119.6
C20 C25 H25 119.6
C25 C20 N21 126.0(5)
C25 C20 C21 118.7(5)
N21 C20 C21 115.0(4)
C25 C20 Th1 138.6(4)
N21 C20 Th1 51.0(2)
C21 C20 Th1 77.0(3)
C23 C22 C21 120.1(5)
C23 C22 H22 119.9
C21 C22 H22 119.9
C22 C21 C20 120.0(5)
C22 C21 N20 124.0(5)
C20 C21 N20 115.5(4)
C22 C21 Th1 137.4(4)
C20 C21 Th1 76.5(3)
N20 C21 Th1 51.2(3)
C22 C23 C24 120.0(5)
C22 C23 H23 120.0
C24 C23 H23 120.0
O200 C203 C202 103.1(4)
O200 C203 H20A 111.1
C202 C203 H20A 111.1
O200 C203 H20B 111.1
C202 C203 H20B 111.1
H20A C203 H20B 109.1
C201 C202 C203 103.0(5)
C201 C202 H20C 111.2
C203 C202 H20C 111.2
C201 C202 H20D 111.2
C203 C202 H20D 111.2
H20C C202 H20D 109.1
C25 C24 C23 120.5(5)
C25 C24 H24 119.8
C23 C24 H24 119.8
O100 C103 C102 108.0(5)
O100 C103 H10A 110.1
C102 C103 H10A 110.1
O100 C103 H10B 110.1
C102 C103 H10B 110.1
H10A C103 H10B 108.4
O100 C100 C101 105.5(5)
O100 C100 H10C 110.6
C101 C100 H10C 110.6
O100 C100 H10D 110.6
C101 C100 H10D 110.6
H10C C100 H10D 108.8
O200 C200 C201 106.3(5)
O200 C200 H20E 110.5
C201 C200 H20E 110.5
O200 C200 H20F 110.5
C201 C200 H20F 110.5
H20E C200 H20F 108.7
C102 C101 C100 105.3(5)
C102 C101 H10E 110.7
C100 C101 H10E 110.7
C102 C101 H10F 110.7
C100 C101 H10F 110.7
H10E C101 H10F 108.8
C103 C102 C101 106.9(6)
C103 C102 H10G 110.3
C101 C102 H10G 110.3
C103 C102 H10H 110.3
C101 C102 H10H 110.3
H10G C102 H10H 108.6
C200 C201 C202 106.3(5)
C200 C201 H20G 110.5
C202 C201 H20G 110.5
C200 C201 H20H 110.5
C202 C201 H20H 110.5
H20G C201 H20H 108.7
C34 C35 H35A 109.5
C34 C35 H35B 109.5
H35A C35 H35B 109.5
C34 C35 H35C 109.5
H35A C35 H35C 109.5
H35B C35 H35C 109.5
C29 C30 H30A 109.5
C29 C30 H30B 109.5
H30A C30 H30B 109.5
C29 C30 H30C 109.5
H30A C30 H30C 109.5
H30B C30 H30C 109.5
N21 C34 C33 122.5(5)
N21 C34 C35 122.3(5)
C33 C34 C35 115.0(5)
C32 C33 C34 129.5(5)
C32 C33 H33 115.2
C34 C33 H33 115.2
N10 C29 C28 121.5(5)
N10 C29 C30 122.1(5)
C28 C29 C30 116.2(5)
N20 C27 C28 122.3(5)
N20 C27 C26 121.3(5)
C28 C27 C26 116.3(5)
C27 C28 C29 130.0(5)
C27 C28 H28 115.0
C29 C28 H28 115.0
C27 C26 H26A 109.5
C27 C26 H26B 109.5
H26A C26 H26B 109.5
C27 C26 H26C 109.5
H26A C26 H26C 109.5
H26B C26 H26C 109.5
N11 C32 C33 123.0(5)
N11 C32 C31 122.3(5)
C33 C32 C31 114.5(5)
C32 C31 H31A 109.5
C32 C31 H31B 109.5
H31A C31 H31B 109.5
C32 C31 H31C 109.5
H31A C31 H31C 109.5
H31B C31 H31C 109.5

loop_
_geom_bond_atom_site_label_1
_geom_bond_atom_site_label_2
_geom_bond_distance
Th1 N21 2.466(4)
Th1 N11 2.469(4)
Th1 N20 2.474(5)
Th1 N10 2.478(4)
Th1 O200 2.575(4)
Th1 O100 2.606(4)
Th1 Cl1 2.7547(14)
Th1 Cl2 2.7582(14)
Th1 C20 3.099(5)
Th1 C11 3.103(5)
Th1 C21 3.105(5)
Th1 C10 3.109(5)
O100 C100 1.446(6)
O100 C103 1.453(7)
O200 C200 1.454(7)
O200 C203 1.455(6)
N21 C34 1.335(7)
N21 C20 1.415(6)
N10 C29 1.339(7)
N10 C10 1.426(6)
C10 C15 1.394(8)
C10 C11 1.421(7)
N11 C32 1.318(7)
N11 C11 1.423(7)
C14 C15 1.374(8)
C14 C13 1.394(8)
C14 H14 0.9500
C11 C12 1.391(8)
N20 C27 1.331(7)
N20 C21 1.425(7)
C13 C12 1.369(8)
C13 H13 0.9500
C15 H15 0.9500
C12 H12 0.9500
C25 C24 1.389(7)
C25 C20 1.390(7)
C25 H25 0.9500
C20 C21 1.421(8)
C22 C23 1.382(8)
C22 C21 1.403(7)
C22 H22 0.9500
C23 C24 1.392(8)
C23 H23 0.9500
C203 C202 1.514(8)
C203 H20A 0.9900
C203 H20B 0.9900
C202 C201 1.504(10)
C202 H20C 0.9900
C202 H20D 0.9900
C24 H24 0.9500
C103 C102 1.464(9)
C103 H10A 0.9900
C103 H10B 0.9900
C100 C101 1.508(9)
C100 H10C 0.9900
C100 H10D 0.9900
C200 C201 1.494(9)
C200 H20E 0.9900
C200 H20F 0.9900
C101 C102 1.500(9)
C101 H10E 0.9900
C101 H10F 0.9900
C102 H10G 0.9900
C102 H10H 0.9900
C201 H20G 0.9900
C201 H20H 0.9900
C35 C34 1.499(8)
C35 H35A 0.9800
C35 H35B 0.9800
C35 H35C 0.9800
C30 C29 1.506(7)
C30 H30A 0.9800
C30 H30B 0.9800
C30 H30C 0.9800
C34 C33 1.409(8)
C33 C32 1.404(8)
C33 H33 0.9500
C29 C28 1.406(8)
C27 C28 1.393(8)
C27 C26 1.492(8)
C28 H28 0.9500
C26 H26A 0.9800
C26 H26B 0.9800
C26 H26C 0.9800
C32 C31 1.513(7)
C31 H31A 0.9800
C31 H31B 0.9800
C31 H31C 0.9800

loop_
_geom_torsion_atom_site_label_1
_geom_torsion_atom_site_label_2
_geom_torsion_atom_site_label_3
_geom_torsion_atom_site_label_4
_geom_torsion
C29 N10 C10 C15 52.0(8)
Th1 N10 C10 C15 -125.4(5)
C29 N10 C10 C11 -137.5(5)
Th1 N10 C10 C11 45.1(5)
C29 N10 C10 Th1 177.4(7)
C15 C10 C11 C12 -1.6(7)
N10 C10 C11 C12 -172.9(5)
Th1 C10 C11 C12 -138.3(5)
C15 C10 C11 N11 171.1(5)
N10 C10 C11 N11 -0.2(6)
Th1 C10 C11 N11 34.4(4)
C15 C10 C11 Th1 136.7(5)
N10 C10 C11 Th1 -34.6(4)
C32 N11 C11 C12 -47.4(8)
Th1 N11 C11 C12 127.2(5)
C32 N11 C11 C10 140.4(5)
Th1 N11 C11 C10 -45.1(5)
C32 N11 C11 Th1 -174.6(6)
C15 C14 C13 C12 -1.0(9)
C13 C14 C15 C10 -1.3(8)
C11 C10 C15 C14 2.6(8)
N10 C10 C15 C14 172.9(5)
Th1 C10 C15 C14 103.8(6)
C14 C13 C12 C11 2.0(9)
C10 C11 C12 C13 -0.7(8)
N11 C11 C12 C13 -172.7(5)
Th1 C11 C12 C13 -104.4(6)
C24 C25 C20 N21 172.8(5)
C24 C25 C20 C21 0.0(8)
C24 C25 C20 Th1 103.4(6)
C34 N21 C20 C25 46.3(7)
Th1 N21 C20 C25 -127.2(5)
C34 N21 C20 C21 -140.7(5)
Th1 N21 C20 C21 45.8(5)
C34 N21 C20 Th1 173.5(6)
C23 C22 C21 C20 -2.9(8)
C23 C22 C21 N20 -173.6(5)
C23 C22 C21 Th1 -106.2(6)
C25 C20 C21 C22 1.4(8)
N21 C20 C21 C22 -172.2(5)
Th1 C20 C21 C22 -137.3(5)
C25 C20 C21 N20 172.8(5)
N21 C20 C21 N20 -0.7(7)
Th1 C20 C21 N20 34.1(4)
C25 C20 C21 Th1 138.7(5)
N21 C20 C21 Th1 -34.8(4)
C27 N20 C21 C22 -54.9(8)
Th1 N20 C21 C22 126.6(5)
C27 N20 C21 C20 134.0(5)
Th1 N20 C21 C20 -44.4(5)
C27 N20 C21 Th1 178.5(6)
C21 C22 C23 C24 3.0(9)
C200 O200 C203 C202 -37.6(6)
Th1 O200 C203 C202 140.1(4)
O200 C203 C202 C201 36.2(7)
C20 C25 C24 C23 0.1(8)
C22 C23 C24 C25 -1.6(9)
C100 O100 C103 C102 17.1(8)
Th1 O100 C103 C102 -176.0(5)
C103 O100 C100 C101 -24.9(7)
Th1 O100 C100 C101 167.8(4)
C203 O200 C200 C201 23.8(7)
Th1 O200 C200 C201 -153.8(5)
O100 C100 C101 C102 23.0(8)
O100 C103 C102 C101 -2.1(9)
C100 C101 C102 C103 -12.9(9)
O200 C200 C201 C202 -0.3(8)
C203 C202 C201 C200 -22.0(8)
C20 N21 C34 C33 171.8(5)
Th1 N21 C34 C33 -17.0(8)
C20 N21 C34 C35 -4.0(8)
Th1 N21 C34 C35 167.3(4)
N21 C34 C33 C32 -7.9(9)
C35 C34 C33 C32 168.1(6)
C10 N10 C29 C28 168.5(5)
Th1 N10 C29 C28 -15.2(9)
C10 N10 C29 C30 -6.9(9)
Th1 N10 C29 C30 169.5(4)
C21 N20 C27 C28 -179.3(5)
Th1 N20 C27 C28 -1.4(9)
C21 N20 C27 C26 -0.7(8)
Th1 N20 C27 C26 177.2(4)
N20 C27 C28 C29 15.1(10)
C26 C27 C28 C29 -163.5(6)
N10 C29 C28 C27 -7.1(10)
C30 C29 C28 C27 168.6(6)
C11 N11 C32 C33 -179.4(5)
Th1 N11 C32 C33 8.0(8)
C11 N11 C32 C31 -4.1(8)
Th1 N11 C32 C31 -176.7(4)
C34 C33 C32 N11 12.4(9)
C34 C33 C32 C31 -163.2(6)
